data_7702754
loop_
_publ_author_name
'Abrahams, Brendan F.'
'Coleiro, Joseph'
'Ha, Karen'
'Hoskins, Bernard F.'
'Orchard, Simon D.'
'Robson, Richard'

_publ_section_title
;
 Dihydroxybenzoquinone and chloranilic acid derivatives of rare earth
 metals
;
_journal_issue 8
_journal_name_full 'Journal of the Chemical Society, Dalton Transactions'
_journal_page_first 1586
_journal_paper_doi 10.1039/b109296k
_journal_year 2002
_chemical_formula_structural Y(C6O4Cl2)2H3O.8CH3OH
_chemical_formula_sum 'C20 H35 Cl4 O17 Y'
_chemical_formula_weight 778.20
_chemical_name_systematic
; 
'Oxonium bis(chloranilate)yttrate.solvate' 
;
_space_group_IT_number 88
_space_group_name_Hall '-I 4ad'
_space_group_name_H-M_alt 'I 41/a :2'
_symmetry_cell_setting tetragonal
_symmetry_space_group_name_H-M 'I 41/a :2'
_atom_sites_solution_primary heavy
_atom_sites_solution_secondary difmap
_audit_creation_method SHELXL-93
_cell_angle_alpha 90.00
_cell_angle_beta 90.00
_cell_angle_gamma 90.00
_cell_formula_units_Z 4
_cell_length_a 11.578(1)
_cell_length_b 11.578(1)
_cell_length_c 25.391(4)
_cell_measurement_reflns_used 25
_cell_measurement_temperature 293(2)
_cell_measurement_theta_max 27
_cell_measurement_theta_min 15
_cell_volume 3403.7(7)
_computing_cell_refinement CAD4
_computing_data_collection CAD4
_computing_structure_refinement 'SHELXL-93 (Sheldrick, 1993)'
_computing_structure_solution 'SHELXS-86 (Sheldrick, 1990)'
_diffrn_ambient_temperature 293(2)
_diffrn_measurement_device 'Enraf-Nonius CAD4 Diffractometer'
_diffrn_measurement_method \w/2\q
_diffrn_radiation_source 'fine-focus sealed tube'
_diffrn_radiation_type CuK\a
_diffrn_radiation_wavelength 1.54180
_diffrn_reflns_av_R_equivalents 0.0978
_diffrn_reflns_av_sigmaI/netI 0.0984
_diffrn_reflns_limit_h_max 12
_diffrn_reflns_limit_h_min -1
_diffrn_reflns_limit_k_max 12
_diffrn_reflns_limit_k_min -1
_diffrn_reflns_limit_l_max 28
_diffrn_reflns_limit_l_min -1
_diffrn_reflns_number 1794
_diffrn_reflns_theta_max 60.02
_diffrn_reflns_theta_min 4.20
_diffrn_standards_decay_% 17
_diffrn_standards_interval_time 120
_diffrn_standards_number 3
_exptl_absorpt_coefficient_mu 5.905
_exptl_absorpt_correction_T_max 0.5094
_exptl_absorpt_correction_T_min 0.3989
_exptl_absorpt_correction_type numerical
_exptl_crystal_colour black
_exptl_crystal_density_diffrn 1.519
_exptl_crystal_description 'elongated octahedron'
_exptl_crystal_F_000 1592
_exptl_crystal_size_max 0.41
_exptl_crystal_size_mid 0.19
_exptl_crystal_size_min 0.19
_refine_diff_density_max 0.597
_refine_diff_density_min -0.388
_refine_diff_density_rms 0.116
_refine_ls_extinction_method none
_refine_ls_goodness_of_fit_all 1.047
_refine_ls_goodness_of_fit_obs 1.126
_refine_ls_hydrogen_treatment noref
_refine_ls_matrix_type full
_refine_ls_number_parameters 73
_refine_ls_number_reflns 1244
_refine_ls_number_restraints 0
_refine_ls_restrained_S_all 1.208
_refine_ls_restrained_S_obs 1.126
_refine_ls_R_factor_all 0.1392
_refine_ls_R_factor_obs 0.0808
_refine_ls_shift/esd_max 0.001
_refine_ls_shift/esd_mean 0.000
_refine_ls_structure_factor_coef Fsqd
_refine_ls_weighting_details 'w=1/[\s^2^(Fo^2^)+(0.1368P)^2^+0.0000P] where P=(Fo^2^+2Fc^2^)/3'
_refine_ls_weighting_scheme calc
_refine_ls_wR_factor_all 0.2721
_refine_ls_wR_factor_obs 0.2025
_reflns_number_observed 790
_reflns_number_total 1258
_reflns_observed_criterion >2sigma(I)
_cod_data_source_file b109296k.txt
_cod_data_source_block ycan2nrtabs93
_cod_depositor_comments
;
The following automatic conversions were performed:

data item '_symmetry_cell_setting' value 'Tetragonal' was changed to
'tetragonal' in accordance with the
/home/saulius/struct/COD-crude-data/automatic-downloads/DataCite-retrospective/RSC/depositions/lib/dictionaries/cif_core.dic
dictionary named 'cif_core.dic' version 2.4.2 last updated on
2011-04-26.

data item '_refine_ls_weighting_scheme' value 'calc
w=1/[\s^2^(Fo^2^)+(0.1368P)^2^+0.0000P] where P=(Fo^2^+2Fc^2^)/3' was
changed to 'calc'. A new data item '_refine_ls_weighting_details' was
created with the value set to
'w=1/[\s^2^(Fo^2^)+(0.1368P)^2^+0.0000P] where P=(Fo^2^+2Fc^2^)/3'.

Automatic conversion script
Id: cif_fix_values 6909 2019-04-08 15:41:33Z antanas 
;
_cod_original_sg_symbol_H-M I41/a
_cod_database_code 7702754

loop_
_symmetry_equiv_pos_as_xyz
'x, y, z'
'-x, -y+1/2, z'
'-y+3/4, x+1/4, z+1/4'
'y+1/4, -x+1/4, z+1/4'
'x+1/2, y+1/2, z+1/2'
'-x+1/2, -y+1, z+1/2'
'-y+5/4, x+3/4, z+3/4'
'y+3/4, -x+3/4, z+3/4'
'-x, -y, -z'
'x, y-1/2, -z'
'y-3/4, -x-1/4, -z-1/4'
'-y-1/4, x-1/4, -z-1/4'
'-x+1/2, -y+1/2, -z+1/2'
'x+1/2, y, -z+1/2'
'y-1/4, -x+1/4, -z+1/4'
'-y+1/4, x+1/4, -z+1/4'

loop_
_atom_site_aniso_label
_atom_site_aniso_U_11
_atom_site_aniso_U_22
_atom_site_aniso_U_33
_atom_site_aniso_U_23
_atom_site_aniso_U_13
_atom_site_aniso_U_12
Y1 0.0640(9) 0.0640(9) 0.0397(9) 0.000 0.000 0.000
Cl1 0.100(2) 0.113(2) 0.086(2) 0.027(2) 0.044(2) 0.046(2)
O1 0.079(5) 0.073(4) 0.048(4) 0.004(3) 0.017(3) 0.012(4)
O2 0.059(4) 0.076(4) 0.054(4) 0.009(3) 0.012(3) 0.016(3)
C3 0.066(6) 0.078(7) 0.053(5) 0.006(5) 0.013(5) 0.020(6)
C1 0.056(5) 0.076(7) 0.041(5) -0.006(5) 0.004(4) 0.007(5)
C2 0.060(6) 0.067(6) 0.039(4) 0.006(5) -0.006(4) 0.002(5)

loop_
_atom_site_label
_atom_site_type_symbol
_atom_site_fract_x
_atom_site_fract_y
_atom_site_fract_z
_atom_site_U_iso_or_equiv
_atom_site_thermal_displace_type
_atom_site_occupancy
_atom_site_calc_flag
_atom_site_refinement_flags
Y1 Y 0.5000 0.2500 0.3750 0.0559(7) Uani 1 d S
Cl1 Cl 0.2831(3) 0.1207(3) 0.55246(12) 0.0997(12) Uani 1 d .
O1 O 0.5796(6) 0.0818(6) 0.4074(2) 0.067(2) Uani 1 d .
O2 O 0.4003(5) 0.1779(6) 0.4509(2) 0.063(2) Uani 1 d .
C3 C 0.4010(8) 0.0528(9) 0.5240(4) 0.066(3) Uani 1 d .
C1 C 0.5498(8) 0.0370(9) 0.4515(3) 0.057(2) Uani 1 d .
C2 C 0.4433(8) 0.0965(8) 0.4764(3) 0.055(2) Uani 1 d .
O3 O 0.6338(24) 0.2682(26) 0.0665(11) 0.100 Uiso 0.31(2) d P
O4 O 0.6247(24) 0.3488(23) 0.1006(11) 0.100 Uiso 0.33(2) d P
O5 O 0.4413(34) 0.6093(33) 0.0471(13) 0.100 Uiso 0.25(2) d P
O6 O 0.3520(39) 0.5801(35) 0.0573(15) 0.100 Uiso 0.22(2) d P

loop_
_atom_type_symbol
_atom_type_description
_atom_type_scat_dispersion_real
_atom_type_scat_dispersion_imag
_atom_type_scat_source
C C 0.0181 0.0091 'International Tables Vol C Tables 4.2.6.8 and 6.1.1.4'
H H 0.0000 0.0000 'International Tables Vol C Tables 4.2.6.8 and 6.1.1.4'
O O 0.0492 0.0322 'International Tables Vol C Tables 4.2.6.8 and 6.1.1.4'
Cl Cl 0.3639 0.7018 'International Tables Vol C Tables 4.2.6.8 and 6.1.1.4'
Y Y -0.2670 2.0244 'International Tables Vol C Tables 4.2.6.8 and 6.1.1.4'

loop_
_geom_angle_atom_site_label_1
_geom_angle_atom_site_label_2
_geom_angle_atom_site_label_3
_geom_angle
_geom_angle_site_symmetry_1
_geom_angle_site_symmetry_3
_geom_angle_publ_flag
O1 Y1 O1 97.29(10) 2_655 11_666 ?
O1 Y1 O1 97.29(10) 2_655 12_656 ?
O1 Y1 O1 138.3(3) 11_666 12_656 ?
O1 Y1 O1 138.3(3) 2_655 . yes
O1 Y1 O1 97.29(10) 11_666 . yes
O1 Y1 O1 97.29(10) 12_656 . yes
O1 Y1 O2 74.9(2) 2_655 11_666 ?
O1 Y1 O2 67.2(2) 11_666 11_666 ?
O1 Y1 O2 79.4(2) 12_656 11_666 ?
O1 Y1 O2 146.4(2) . 11_666 yes
O1 Y1 O2 67.2(2) 2_655 2_655 ?
O1 Y1 O2 146.4(2) 11_666 2_655 ?
O1 Y1 O2 74.9(2) 12_656 2_655 ?
O1 Y1 O2 79.4(2) . 2_655 yes
O2 Y1 O2 130.3(2) 11_666 2_655 ?
O1 Y1 O2 79.4(2) 2_655 . yes
O1 Y1 O2 74.9(2) 11_666 . yes
O1 Y1 O2 146.4(2) 12_656 . yes
O1 Y1 O2 67.2(2) . . yes
O2 Y1 O2 130.3(2) 11_666 . yes
O2 Y1 O2 73.0(3) 2_655 . yes
O1 Y1 O2 146.4(2) 2_655 12_656 ?
O1 Y1 O2 79.4(2) 11_666 12_656 ?
O1 Y1 O2 67.2(2) 12_656 12_656 ?
O1 Y1 O2 74.9(2) . 12_656 ?
O2 Y1 O2 73.0(3) 11_666 12_656 ?
O2 Y1 O2 130.3(2) 2_655 12_656 ?
O2 Y1 O2 130.3(2) . 12_656 ?
C1 O1 Y1 123.0(6) . . yes
C2 O2 Y1 119.3(5) . . yes
C1 C3 C2 122.2(9) 9_656 . yes
C1 C3 Cl1 119.6(7) 9_656 . yes
C2 C3 Cl1 118.2(8) . . yes
O1 C1 C3 127.3(8) . 9_656 yes
O1 C1 C2 113.1(8) . . yes
C3 C1 C2 119.7(8) 9_656 . yes
O2 C2 C3 125.6(9) . . yes
O2 C2 C1 116.2(7) . . yes
C3 C2 C1 118.1(8) . . yes

loop_
_geom_bond_atom_site_label_1
_geom_bond_atom_site_label_2
_geom_bond_distance
_geom_bond_site_symmetry_2
_geom_bond_publ_flag
Y1 O1 2.306(7) 2_655 ?
Y1 O1 2.306(7) 11_666 ?
Y1 O1 2.306(7) 12_656 ?
Y1 O1 2.306(7) . yes
Y1 O2 2.396(6) 11_666 ?
Y1 O2 2.396(6) 2_655 ?
Y1 O2 2.396(6) . yes
Y1 O2 2.396(6) 12_656 ?
Cl1 C3 1.734(9) . yes
O1 C1 1.283(10) . yes
O2 C2 1.248(10) . yes
C3 C1 1.339(13) 9_656 ?
C3 C2 1.397(12) . yes
C1 C3 1.339(13) 9_656 yes
C1 C2 1.547(13) . yes
O3 O4 1.28(3) . ?
O5 O6 1.12(5) . ?
